data_7218130
loop_
_publ_author_name
'Ostasz, A.'
'\/Lyszczek, R.'
'Mazur, L.'
'Tarasiuk, B.'

_publ_section_title
;
 Co-crystal formation between 2-amino-4,6-dimethylpyrimidine and new
 p-xylylene-bis(thioacetic) acid
;
_journal_issue 44
_journal_name_full CrystEngComm
_journal_page_first 10262
_journal_paper_doi 10.1039/C4CE01567C
_journal_volume 16
_journal_year 2014
_chemical_formula_moiety 'C12 H14 O4 S2, 2(C6 H9 N3), 2(H2 O)'
_chemical_formula_sum 'C24 H36 N6 O6 S2'
_chemical_formula_weight 568.71
_chemical_melting_point 423.15
_chemical_name_systematic
;
 ?
;
_space_group_IT_number 14
_symmetry_cell_setting monoclinic
_symmetry_space_group_name_Hall '-P 2ybc'
_symmetry_space_group_name_H-M 'P 1 21/c 1'
_atom_sites_solution_hydrogens geom
_atom_sites_solution_primary direct
_atom_sites_solution_secondary difmap
_audit_creation_method SHELXL-97
_cell_angle_alpha 90.00
_cell_angle_beta 95.307(10)
_cell_angle_gamma 90.00
_cell_formula_units_Z 2
_cell_length_a 20.968(3)
_cell_length_b 4.7107(5)
_cell_length_c 14.4013(16)
_cell_measurement_reflns_used 1690
_cell_measurement_temperature 100(2)
_cell_measurement_theta_max 30.4085
_cell_measurement_theta_min 2.5131
_cell_volume 1416.4(3)
_computing_cell_refinement
;
CrysAlisPro, Agilent Technologies,
Version 1.171.35.21b (release 03-02-2012 CrysAlis171 .NET)
(compiled Feb  3 2012,10:37:01)
;
_computing_data_collection
;
CrysAlisPro, Agilent Technologies,
Version 1.171.35.21b (release 03-02-2012 CrysAlis171 .NET)
(compiled Feb  3 2012,10:37:01)
;
_computing_data_reduction
;
CrysAlisPro, Agilent Technologies,
Version 1.171.35.21b (release 03-02-2012 CrysAlis171 .NET)
(compiled Feb  3 2012,10:37:01)
;
_computing_molecular_graphics 'SHELXTL/PC (Sheldrick, 2008) and Mercury 3.3 (Macrae et al., 2006)'
_computing_publication_material 'SHELXL97 and enCIFer (Allen et al., 2004)'
_computing_structure_refinement 'SHELXL-97 (Sheldrick, 2008)'
_computing_structure_solution 'SHELXS-97 (Sheldrick, 2008)'
_diffrn_ambient_temperature 100(2)
_diffrn_detector_area_resol_mean 8.4221
_diffrn_measured_fraction_theta_full 0.998
_diffrn_measured_fraction_theta_max 0.998
_diffrn_measurement_device_type 'Xcalibur, Sapphire2, large Be window'
_diffrn_measurement_method '\w scans'
_diffrn_radiation_monochromator graphite
_diffrn_radiation_source 'fine-focus sealed tube'
_diffrn_radiation_type MoK\a
_diffrn_radiation_wavelength 0.71073
_diffrn_reflns_av_R_equivalents 0.0654
_diffrn_reflns_av_sigmaI/netI 0.0829
_diffrn_reflns_limit_h_max 20
_diffrn_reflns_limit_h_min -27
_diffrn_reflns_limit_k_max 6
_diffrn_reflns_limit_k_min -5
_diffrn_reflns_limit_l_max 18
_diffrn_reflns_limit_l_min -18
_diffrn_reflns_number 9304
_diffrn_reflns_theta_full 27.48
_diffrn_reflns_theta_max 27.48
_diffrn_reflns_theta_min 2.84
_exptl_absorpt_coefficient_mu 0.237
_exptl_absorpt_correction_T_max 1.00000
_exptl_absorpt_correction_T_min 0.70029
_exptl_absorpt_correction_type multi-scan
_exptl_absorpt_process_details
;
CrysAlisPro, Agilent Technologies,
Version 1.171.35.21b (release 03-02-2012 CrysAlis171 .NET)
(compiled Feb  3 2012,10:37:01)
Empirical absorption correction using spherical harmonics,
 implemented in SCALE3 ABSPACK scaling algorithm.
;
_exptl_crystal_colour colorless
_exptl_crystal_density_diffrn 1.333
_exptl_crystal_density_method 'not measured'
_exptl_crystal_description needle
_exptl_crystal_F_000 604
_exptl_crystal_size_max 0.55
_exptl_crystal_size_mid 0.14
_exptl_crystal_size_min 0.07
_refine_diff_density_max 0.425
_refine_diff_density_min -0.311
_refine_diff_density_rms 0.079
_refine_ls_extinction_method none
_refine_ls_goodness_of_fit_ref 1.105
_refine_ls_hydrogen_treatment mixed
_refine_ls_matrix_type full
_refine_ls_number_parameters 190
_refine_ls_number_reflns 3235
_refine_ls_number_restraints 0
_refine_ls_restrained_S_all 1.105
_refine_ls_R_factor_all 0.0989
_refine_ls_R_factor_gt 0.0651
_refine_ls_shift/su_max 0.011
_refine_ls_shift/su_mean 0.000
_refine_ls_structure_factor_coef Fsqd
_refine_ls_weighting_details 'calc w=1/[\s^2^(Fo^2^)+(0.0573P)^2^+0.1729P] where P=(Fo^2^+2Fc^2^)/3'
_refine_ls_weighting_scheme calc
_refine_ls_wR_factor_gt 0.1371
_refine_ls_wR_factor_ref 0.1534
_reflns_number_gt 2308
_reflns_number_total 3235
_reflns_threshold_expression >2sigma(I)
_cod_data_source_file c4ce01567c2.cif
_cod_data_source_block IV
_cod_depositor_comments
;
The following automatic conversions were performed:

'_chemical_melting_point' value '150\%C' was changed to '423.15' - it
was converted from degrees Celsius(C) to Kelvins(K).

Automatic conversion script
Id: cif_fix_values 2281 2013-09-26 08:29:07Z andrius 

 Adding full bibliography for 7218128--7218131.cif.
;
_cod_original_sg_symbol_H-M 'P 21/c'
_cod_database_code 7218130

loop_
_symmetry_equiv_pos_as_xyz
'x, y, z'
'-x, y+1/2, -z+1/2'
'-x, -y, -z'
'x, -y-1/2, z-1/2'

loop_
_atom_site_label
_atom_site_type_symbol
_atom_site_fract_x
_atom_site_fract_y
_atom_site_fract_z
_atom_site_U_iso_or_equiv
_atom_site_adp_type
_atom_site_occupancy
_atom_site_symmetry_multiplicity
_atom_site_calc_flag
_atom_site_refinement_flags
C1 C 0.28122(14) 0.2927(6) 0.83140(19) 0.0184(6) Uani 1 1 d .
C2 C 0.33428(14) 0.5027(6) 0.81845(19) 0.0203(6) Uani 1 1 d .
H2A H 0.3520 0.5724 0.8788 0.024 Uiso 1 1 calc R
H2B H 0.3171 0.6633 0.7822 0.024 Uiso 1 1 calc R
C3 C 0.43969(15) 0.1324(6) 0.8541(2) 0.0241(7) Uani 1 1 d .
H3A H 0.4096 0.0074 0.8810 0.029 Uiso 1 1 calc R
H3B H 0.4720 0.0150 0.8290 0.029 Uiso 1 1 calc R
C4 C 0.47154(14) 0.3194(5) 0.93013(18) 0.0174(6) Uani 1 1 d .
C5 C 0.52987(14) 0.4483(6) 0.91959(19) 0.0208(6) Uani 1 1 d .
H5 H 0.5505 0.4125 0.8663 0.025 Uiso 1 1 calc R
C6 C 0.44182(14) 0.3689(6) 1.01229(19) 0.0195(6) Uani 1 1 d .
H6 H 0.4033 0.2799 1.0212 0.023 Uiso 1 1 calc R
C7 C 0.14924(14) 0.7872(6) 0.3935(2) 0.0191(6) Uani 1 1 d .
C8 C 0.12029(14) 1.1074(6) 0.5030(2) 0.0204(6) Uani 1 1 d .
C9 C 0.17703(15) 1.0528(6) 0.55856(19) 0.0209(6) Uani 1 1 d .
H9 H 0.1864 1.1461 0.6151 0.025 Uiso 1 1 calc R
C10 C 0.21909(14) 0.8551(6) 0.52692(19) 0.0188(6) Uani 1 1 d .
C11 C 0.07169(15) 1.3132(6) 0.5335(2) 0.0284(7) Uani 1 1 d .
H11A H 0.0372 1.2105 0.5575 0.043 Uiso 1 1 calc R
H11B H 0.0552 1.4260 0.4812 0.043 Uiso 1 1 calc R
H11C H 0.0916 1.4348 0.5812 0.043 Uiso 1 1 calc R
C12 C 0.28099(15) 0.7786(6) 0.5811(2) 0.0244(7) Uani 1 1 d .
H12A H 0.2772 0.5947 0.6088 0.037 Uiso 1 1 calc R
H12B H 0.2910 0.9169 0.6292 0.037 Uiso 1 1 calc R
H12C H 0.3145 0.7749 0.5400 0.037 Uiso 1 1 calc R
O1 O 0.28924(10) 0.1556(4) 0.91069(13) 0.0220(5) Uani 1 1 d .
O2 O 0.23649(10) 0.2572(4) 0.77192(14) 0.0269(5) Uani 1 1 d .
O1W O -0.00402(12) 1.1676(5) 0.30013(18) 0.0299(6) Uani 1 1 d .
S1 S 0.39726(4) 0.33509(16) 0.75896(5) 0.0234(2) Uani 1 1 d .
N1 N 0.20521(11) 0.7232(5) 0.44381(15) 0.0183(5) Uani 1 1 d .
N2 N 0.13633(13) 0.6526(6) 0.31165(17) 0.0238(6) Uani 1 1 d .
N3 N 0.10595(11) 0.9791(5) 0.42028(16) 0.0210(5) Uani 1 1 d .
H1O H 0.2574 0.0060 0.9196 0.031 Uiso 1 1 d .
H1W H 0.0304(18) 1.137(7) 0.339(2) 0.035(10) Uiso 1 1 d .
H2W H 0.007(2) 1.307(8) 0.280(3) 0.049(14) Uiso 1 1 d .
H21 H 0.1675(17) 0.538(7) 0.296(2) 0.031(9) Uiso 1 1 d .
H22 H 0.1002(19) 0.688(7) 0.275(2) 0.041(10) Uiso 1 1 d .

loop_
_atom_site_aniso_label
_atom_site_aniso_U_11
_atom_site_aniso_U_22
_atom_site_aniso_U_33
_atom_site_aniso_U_23
_atom_site_aniso_U_13
_atom_site_aniso_U_12
C1 0.0218(16) 0.0175(14) 0.0164(13) -0.0029(12) 0.0036(11) 0.0022(12)
C2 0.0263(17) 0.0208(15) 0.0133(13) -0.0004(12) -0.0012(11) -0.0014(12)
C3 0.0258(17) 0.0240(15) 0.0227(15) -0.0059(13) 0.0035(12) -0.0014(13)
C4 0.0219(15) 0.0151(13) 0.0149(13) 0.0011(12) 0.0003(11) 0.0004(11)
C5 0.0226(16) 0.0245(15) 0.0160(13) 0.0001(13) 0.0045(11) 0.0001(12)
C6 0.0202(16) 0.0199(14) 0.0187(14) 0.0024(12) 0.0036(11) -0.0011(11)
C7 0.0206(16) 0.0163(14) 0.0205(14) 0.0030(12) 0.0030(11) -0.0005(11)
C8 0.0225(16) 0.0171(14) 0.0223(15) 0.0051(12) 0.0068(12) -0.0007(12)
C9 0.0288(17) 0.0173(14) 0.0170(14) -0.0002(12) 0.0033(12) -0.0015(12)
C10 0.0238(16) 0.0168(14) 0.0161(13) 0.0033(12) 0.0025(11) -0.0014(12)
C11 0.0288(18) 0.0253(16) 0.0319(17) -0.0039(15) 0.0065(13) 0.0047(14)
C12 0.0258(17) 0.0275(16) 0.0190(14) -0.0006(13) -0.0024(12) -0.0002(13)
O1 0.0240(12) 0.0218(10) 0.0200(10) 0.0043(9) 0.0010(8) -0.0060(9)
O2 0.0263(13) 0.0351(12) 0.0187(10) 0.0035(10) -0.0013(9) -0.0075(10)
O1W 0.0263(14) 0.0243(12) 0.0372(14) 0.0015(12) -0.0070(10) -0.0019(10)
S1 0.0249(4) 0.0308(4) 0.0149(4) -0.0031(3) 0.0041(3) -0.0036(3)
N1 0.0202(13) 0.0188(12) 0.0158(11) -0.0010(10) 0.0013(9) -0.0006(10)
N2 0.0208(15) 0.0297(15) 0.0198(13) -0.0069(12) -0.0042(10) 0.0057(12)
N3 0.0205(14) 0.0193(12) 0.0231(12) 0.0006(11) 0.0020(10) 0.0021(10)

loop_
_atom_type_symbol
_atom_type_description
_atom_type_scat_dispersion_real
_atom_type_scat_dispersion_imag
_atom_type_scat_source
C C 0.0033 0.0016 'International Tables Vol C Tables 4.2.6.8 and 6.1.1.4'
H H 0.0000 0.0000 'International Tables Vol C Tables 4.2.6.8 and 6.1.1.4'
O O 0.0106 0.0060 'International Tables Vol C Tables 4.2.6.8 and 6.1.1.4'
S S 0.1246 0.1234 'International Tables Vol C Tables 4.2.6.8 and 6.1.1.4'
N N 0.0061 0.0033 'International Tables Vol C Tables 4.2.6.8 and 6.1.1.4'

loop_
_geom_angle_atom_site_label_1
_geom_angle_atom_site_label_2
_geom_angle_atom_site_label_3
_geom_angle
_geom_angle_site_symmetry_1
_geom_angle_site_symmetry_3
O2 C1 O1 124.9(3) . .
O2 C1 C2 121.9(2) . .
O1 C1 C2 113.2(2) . .
C1 C2 S1 110.38(19) . .
C1 C2 H2A 109.6 . .
S1 C2 H2A 109.6 . .
C1 C2 H2B 109.6 . .
S1 C2 H2B 109.6 . .
H2A C2 H2B 108.1 . .
C4 C3 S1 112.9(2) . .
C4 C3 H3A 109.0 . .
S1 C3 H3A 109.0 . .
C4 C3 H3B 109.0 . .
S1 C3 H3B 109.0 . .
H3A C3 H3B 107.8 . .
C5 C4 C6 118.9(3) . .
C5 C4 C3 120.7(3) . .
C6 C4 C3 120.4(3) . .
C4 C5 C6 121.0(3) . 3_667
C4 C5 H5 119.5 . .
C6 C5 H5 119.5 3_667 .
C5 C6 C4 120.0(3) 3_667 .
C5 C6 H6 120.0 3_667 .
C4 C6 H6 120.0 . .
N2 C7 N1 117.3(3) . .
N2 C7 N3 118.4(3) . .
N1 C7 N3 124.3(3) . .
N3 C8 C9 122.3(3) . .
N3 C8 C11 116.5(3) . .
C9 C8 C11 121.2(3) . .
C10 C9 C8 118.0(3) . .
C10 C9 H9 121.0 . .
C8 C9 H9 121.0 . .
N1 C10 C9 120.4(3) . .
N1 C10 C12 117.1(2) . .
C9 C10 C12 122.5(3) . .
C8 C11 H11A 109.5 . .
C8 C11 H11B 109.5 . .
H11A C11 H11B 109.5 . .
C8 C11 H11C 109.5 . .
H11A C11 H11C 109.5 . .
H11B C11 H11C 109.5 . .
C10 C12 H12A 109.5 . .
C10 C12 H12B 109.5 . .
H12A C12 H12B 109.5 . .
C10 C12 H12C 109.5 . .
H12A C12 H12C 109.5 . .
H12B C12 H12C 109.5 . .
C1 O1 H1O 115.6 . .
H1W O1W H2W 98(4) . .
C2 S1 C3 101.38(13) . .
C7 N1 C10 118.3(2) . .
C7 N2 H21 115(2) . .
C7 N2 H22 121(2) . .
H21 N2 H22 124(3) . .
C8 N3 C7 116.7(2) . .

loop_
_geom_bond_atom_site_label_1
_geom_bond_atom_site_label_2
_geom_bond_distance
_geom_bond_site_symmetry_2
C1 O2 1.222(3) .
C1 O1 1.309(3) .
C1 C2 1.513(4) .
C2 S1 1.820(3) .
C2 H2A 0.9700 .
C2 H2B 0.9700 .
C3 C4 1.512(4) .
C3 S1 1.832(3) .
C3 H3A 0.9700 .
C3 H3B 0.9700 .
C4 C5 1.387(4) .
C4 C6 1.407(4) .
C5 C6 1.396(4) 3_667
C5 H5 0.9300 .
C6 H6 0.9300 .
C7 N2 1.344(4) .
C7 N1 1.355(3) .
C7 N3 1.362(4) .
C8 N3 1.345(3) .
C8 C9 1.395(4) .
C8 C11 1.501(4) .
C9 C10 1.388(4) .
C9 H9 0.9300 .
C10 N1 1.356(3) .
C10 C12 1.495(4) .
C11 H11A 0.9600 .
C11 H11B 0.9600 .
C11 H11C 0.9600 .
C12 H12A 0.9600 .
C12 H12B 0.9600 .
C12 H12C 0.9600 .
O1 H1O 0.9873 .
O1W H1W 0.88(4) .
O1W H2W 0.76(4) .
N2 H21 0.89(3) .
N2 H22 0.90(4) .

loop_
_geom_torsion_atom_site_label_1
_geom_torsion_atom_site_label_2
_geom_torsion_atom_site_label_3
_geom_torsion_atom_site_label_4
_geom_torsion
_geom_torsion_site_symmetry_4
O2 C1 C2 S1 -87.8(3) .
O1 C1 C2 S1 91.3(2) .
S1 C3 C4 C5 -80.0(3) .
S1 C3 C4 C6 98.9(3) .
C6 C4 C5 C6 -1.8(4) 3_667
C3 C4 C5 C6 177.2(2) 3_667
C5 C4 C6 C5 1.8(4) 3_667
C3 C4 C6 C5 -177.2(2) 3_667
N3 C8 C9 C10 -1.1(4) .
C11 C8 C9 C10 178.6(3) .
C8 C9 C10 N1 0.8(4) .
C8 C9 C10 C12 -179.5(3) .
C1 C2 S1 C3 -78.1(2) .
C4 C3 S1 C2 -65.1(2) .
N2 C7 N1 C10 -179.6(2) .
N3 C7 N1 C10 0.9(4) .
C9 C10 N1 C7 -0.7(4) .
C12 C10 N1 C7 179.6(3) .
C9 C8 N3 C7 1.2(4) .
C11 C8 N3 C7 -178.5(3) .
N2 C7 N3 C8 179.4(2) .
N1 C7 N3 C8 -1.1(4) .
